data_2203360
loop_
_publ_author_name
'Jian Zhang'
'Yao Kang'
'Yi-Hang Wen'
'Zhao-Ji Li'
'Ye-Yan Qin'
'Yuan-Gen Yao'

_publ_section_title
;
 Bis(melaminium) terephthalate dihydrate
;
_journal_issue 3
_journal_name_full 'Acta Crystallographica Section E'
_journal_page_first o462
_journal_page_last o463
_journal_paper_doi 10.1107/S1600536804003514
_journal_volume 60
_journal_year 2004
_chemical_formula_iupac '2C3 H7 N6 1+, C8 H4 O4 2-, 2H2 O'
_chemical_formula_moiety '2C3 H7 N6 1+, C8 H4 O4 2-, 2H2 O'
_chemical_formula_sum 'C14 H22 N12 O6'
_chemical_formula_weight 454.44
_chemical_name_systematic
;
Bis(melaminium) terephthalate dihydrate
;
_space_group_IT_number 14
_symmetry_cell_setting monoclinic
_symmetry_space_group_name_Hall '-P 2ybc'
_symmetry_space_group_name_H-M 'P 1 21/c 1'
_atom_sites_solution_hydrogens geom
_atom_sites_solution_primary direct
_atom_sites_solution_secondary difmap
_audit_creation_method SHELXL-97
_cell_angle_alpha 90.00
_cell_angle_beta 93.33(5)
_cell_angle_gamma 90.00
_cell_formula_units_Z 2
_cell_length_a 6.809(4)
_cell_length_b 20.164(10)
_cell_length_c 7.062(6)
_cell_measurement_reflns_used 1132
_cell_measurement_temperature 293(2)
_cell_measurement_theta_max 25.11
_cell_measurement_theta_min 2.02
_cell_volume 968.0(11)
_computing_cell_refinement 'SMART and SAINT (Siemens,1994)'
_computing_data_collection 'SMART (Siemens, 1996)'
_computing_data_reduction 'XPREP in SHELXTL (Siemens, 1994)'
_computing_molecular_graphics SHELXTL
_computing_publication_material SHELXTL
_computing_structure_refinement SHELXTL
_computing_structure_solution SHELXTL
_diffrn_ambient_temperature 293(2)
_diffrn_measured_fraction_theta_full 0.980
_diffrn_measured_fraction_theta_max 0.980
_diffrn_measurement_device_type 'Siemens SMART CCD area-detector'
_diffrn_measurement_method '\f and \w'
_diffrn_radiation_monochromator graphite
_diffrn_radiation_source 'fine-focus sealed tube'
_diffrn_radiation_type MoK\a
_diffrn_radiation_wavelength 0.71073
_diffrn_reflns_av_R_equivalents 0.0418
_diffrn_reflns_av_sigmaI/netI 0.0494
_diffrn_reflns_limit_h_max 7
_diffrn_reflns_limit_h_min -8
_diffrn_reflns_limit_k_max 23
_diffrn_reflns_limit_k_min -22
_diffrn_reflns_limit_l_max 8
_diffrn_reflns_limit_l_min -3
_diffrn_reflns_number 3095
_diffrn_reflns_theta_full 25.11
_diffrn_reflns_theta_max 25.11
_diffrn_reflns_theta_min 2.02
_diffrn_standards_number 0
_exptl_absorpt_coefficient_mu 0.125
_exptl_absorpt_correction_T_max 0.981
_exptl_absorpt_correction_T_min 0.975
_exptl_absorpt_correction_type multi-scan
_exptl_absorpt_process_details '(SADABS; Sheldrick, 1996)'
_exptl_crystal_colour colorless
_exptl_crystal_density_diffrn 1.559
_exptl_crystal_density_method 'not measured'
_exptl_crystal_description prism
_exptl_crystal_F_000 476
_exptl_crystal_size_max .20
_exptl_crystal_size_mid .16
_exptl_crystal_size_min .15
_refine_diff_density_max 0.269
_refine_diff_density_min -0.258
_refine_ls_extinction_coef 0.009(2)
_refine_ls_extinction_expression Fc^*^=kFc[1+0.001xFc^2^\l^3^/sin(2\q)]^-1/4^
_refine_ls_extinction_method SHELXL97
_refine_ls_goodness_of_fit_ref 1.075
_refine_ls_hydrogen_treatment mixed
_refine_ls_matrix_type full
_refine_ls_number_parameters 154
_refine_ls_number_reflns 1691
_refine_ls_number_restraints 0
_refine_ls_restrained_S_all 1.075
_refine_ls_R_factor_gt 0.0669
_refine_ls_shift/su_max 0.170
_refine_ls_shift/su_mean 0.010
_refine_ls_structure_factor_coef Fsqd
_refine_ls_weighting_details 'calc w = 1/[\s^2^(Fo^2^)+(0.0718P)^2^+1.0433P] where P = (Fo^2^+2Fc^2^)/3'
_refine_ls_weighting_scheme calc
_refine_ls_wR_factor_gt 0.1511
_refine_ls_wR_factor_ref 0.1741
_reflns_number_gt 1215
_reflns_number_total 1691
_reflns_threshold_expression I>2\s(I)
_cod_data_source_file wn6215.cif
_cod_data_source_block I
_cod_depositor_comments
;
The following automatic conversions were performed:
'_symmetry_cell_setting' value 'Monoclinic' changed to 'monoclinic'
according to '/home/saulius/struct/CIF-dictionaries/cif_core.dic'
dictionary named 'cif_core.dic' version 2.4.1 from 2010-06-29.

Automatic conversion script
Id: cif_fix_enum 1527 2010-12-29 10:47:43Z saulius 

The following automatic conversions were performed:

'_symmetry_cell_setting' value 'Monoclinic' changed to 'monoclinic'
according to /home/saulius/struct/CIF-dictionaries/cif_core.dic
dictionary named 'cif_core.dic' version 2.4.1 from 2010-06-29.

Automatic conversion script
Id: cif_fix_values 1715 2011-07-08 13:25:40Z adriana 
;
_cod_original_cell_volume 967.9(11)
_cod_original_sg_symbol_H-M 'P 21/c'
_cod_database_code 2203360
_cod_database_fobs_code 2203360

loop_
_symmetry_equiv_pos_as_xyz
'x, y, z'
'-x, y+1/2, -z+1/2'
'-x, -y, -z'
'x, -y-1/2, z-1/2'

loop_
_atom_site_label
_atom_site_fract_x
_atom_site_fract_y
_atom_site_fract_z
_atom_site_U_iso_or_equiv
_atom_site_adp_type
_atom_site_calc_flag
_atom_site_refinement_flags
_atom_site_occupancy
_atom_site_type_symbol
N3 0.2912(4) 0.69529(13) 0.4061(4) 0.0308(7) Uani d . 1 N
H3A 0.3021 0.7378 0.4113 0.037 Uiso calc R 1 H
O2 0.3209(3) 0.82958(11) 0.4212(4) 0.0395(7) Uani d . 1 O
O1 0.6320(4) 0.82430(11) 0.5293(4) 0.0412(7) Uani d . 1 O
N2 0.4269(4) 0.59022(13) 0.4708(4) 0.0316(7) Uani d . 1 N
N1 0.0989(4) 0.60209(14) 0.3276(4) 0.0353(7) Uani d . 1 N
N6 0.6065(4) 0.68518(14) 0.5335(4) 0.0384(8) Uani d . 1 N
H6A 0.7058 0.6619 0.5750 0.046 Uiso calc R 1 H
H6B 0.6142 0.7277 0.5326 0.046 Uiso calc R 1 H
N5 0.2329(5) 0.50096(14) 0.3999(5) 0.0435(8) Uani d . 1 N
H5A 0.3279 0.4763 0.4439 0.052 Uiso calc R 1 H
H5B 0.1247 0.4832 0.3561 0.052 Uiso calc R 1 H
C4 0.4895(5) 0.93072(15) 0.4904(5) 0.0292(8) Uani d . 1 C
C3 0.4425(5) 0.65558(15) 0.4710(5) 0.0275(8) Uani d . 1 C
C2 0.2532(5) 0.56633(16) 0.3997(5) 0.0302(8) Uani d . 1 C
N4 -0.0197(4) 0.70654(15) 0.2662(4) 0.0421(9) Uani d . 1 N
H4A -0.1284 0.6901 0.2191 0.050 Uiso calc R 1 H
H4B -0.0033 0.7488 0.2700 0.050 Uiso calc R 1 H
C5 0.3396(5) 0.97024(17) 0.4089(5) 0.0350(9) Uani d . 1 C
H5C 0.2311 0.9502 0.3464 0.042 Uiso calc R 1 H
C8 0.6510(5) 0.96178(16) 0.5811(5) 0.0331(8) Uani d . 1 C
H8A 0.7535 0.9364 0.6354 0.040 Uiso calc R 1 H
C9 0.4795(5) 0.85639(16) 0.4794(5) 0.0298(8) Uani d . 1 C
C1 0.1229(5) 0.66663(16) 0.3330(5) 0.0307(8) Uani d . 1 C
OW -0.0553(5) 0.85744(16) 0.2865(5) 0.0517(8) Uani d . 1 O
HW1B 0.065(8) 0.854(2) 0.337(6) 0.067(14) Uiso d . 1 H
HW1A -0.127(9) 0.859(3) 0.380(8) 0.11(2) Uiso d . 1 H

loop_
_atom_site_aniso_label
_atom_site_aniso_U_11
_atom_site_aniso_U_22
_atom_site_aniso_U_33
_atom_site_aniso_U_12
_atom_site_aniso_U_13
_atom_site_aniso_U_23
N3 0.0289(15) 0.0153(14) 0.0476(18) -0.0010(12) -0.0043(13) -0.0005(12)
O2 0.0291(14) 0.0205(13) 0.0680(18) -0.0030(10) -0.0059(12) -0.0004(11)
O1 0.0340(14) 0.0195(13) 0.0681(18) 0.0029(11) -0.0139(12) 0.0003(11)
N2 0.0306(16) 0.0198(15) 0.0440(17) -0.0025(12) -0.0023(13) 0.0007(12)
N1 0.0302(16) 0.0235(16) 0.0512(19) -0.0011(12) -0.0053(13) -0.0037(13)
N6 0.0312(17) 0.0203(15) 0.062(2) -0.0030(12) -0.0117(14) 0.0036(14)
N5 0.0352(17) 0.0239(16) 0.069(2) -0.0050(13) -0.0130(15) -0.0016(14)
C4 0.0289(18) 0.0222(17) 0.0364(19) -0.0019(14) -0.0003(14) 0.0014(14)
C3 0.0276(17) 0.0209(17) 0.0335(18) -0.0017(15) -0.0013(14) -0.0002(14)
C2 0.0309(18) 0.0232(18) 0.0366(19) -0.0001(15) 0.0020(15) -0.0010(14)
N4 0.0319(16) 0.0251(17) 0.067(2) -0.0003(13) -0.0121(15) -0.0001(14)
C5 0.031(2) 0.0253(18) 0.047(2) -0.0013(15) -0.0087(16) -0.0005(16)
C8 0.0295(19) 0.0217(18) 0.047(2) 0.0016(15) -0.0068(15) -0.0002(15)
C9 0.0283(19) 0.0223(17) 0.0386(19) 0.0004(15) -0.0010(14) -0.0009(14)
C1 0.0257(18) 0.0258(19) 0.040(2) -0.0008(15) -0.0025(14) -0.0030(15)
OW 0.0345(17) 0.057(2) 0.062(2) -0.0017(14) -0.0100(15) -0.0006(15)

loop_
_atom_type_symbol
_atom_type_description
_atom_type_scat_dispersion_real
_atom_type_scat_dispersion_imag
_atom_type_scat_source
C C 0.0033 0.0016 'International Tables Vol C Tables 4.2.6.8 and 6.1.1.4'
H H 0.0000 0.0000 'International Tables Vol C Tables 4.2.6.8 and 6.1.1.4'
N N 0.0061 0.0033 'International Tables Vol C Tables 4.2.6.8 and 6.1.1.4'
O O 0.0106 0.0060 'International Tables Vol C Tables 4.2.6.8 and 6.1.1.4'

loop_
_geom_angle_atom_site_label_1
_geom_angle_atom_site_label_2
_geom_angle_atom_site_label_3
_geom_angle_site_symmetry_1
_geom_angle
_geom_angle_publ_flag
C1 N3 C3 . 118.8(3) no
C1 N3 H3A . 120.6 no
C3 N3 H3A . 120.6 no
C3 N2 C2 . 115.2(3) no
C1 N1 C2 . 115.2(3) no
C3 N6 H6A . 120.0 no
C3 N6 H6B . 120.0 no
H6A N6 H6B . 120.0 no
C2 N5 H5A . 120.0 no
C2 N5 H5B . 120.0 no
H5A N5 H5B . 120.0 no
C8 C4 C5 . 118.3(3) no
C8 C4 C9 . 120.4(3) no
C5 C4 C9 . 121.3(3) no
N6 C3 N2 . 121.2(3) no
N6 C3 N3 . 117.1(3) no
N2 C3 N3 . 121.8(3) no
N5 C2 N2 . 116.4(3) no
N5 C2 N1 . 116.9(3) no
N2 C2 N1 . 126.7(3) no
C1 N4 H4A . 120.0 no
C1 N4 H4B . 120.0 no
H4A N4 H4B . 120.0 no
C8 C5 C4 3_676 121.2(3) no
C8 C5 H5C 3_676 119.4 no
C4 C5 H5C . 119.4 no
C5 C8 C4 3_676 120.5(3) no
C5 C8 H8A 3_676 119.8 no
C4 C8 H8A . 119.8 no
O1 C9 O2 . 123.5(3) no
O1 C9 C4 . 117.7(3) no
O2 C9 C4 . 118.8(3) no
N1 C1 N4 . 120.3(3) no
N1 C1 N3 . 122.3(3) no
N4 C1 N3 . 117.4(3) no
HW1B OW HW1A . 105(5) no

loop_
_geom_bond_atom_site_label_1
_geom_bond_atom_site_label_2
_geom_bond_site_symmetry_2
_geom_bond_distance
_geom_bond_publ_flag
N3 C1 . 1.358(4) no
N3 C3 . 1.363(4) no
N3 H3A . 0.8600 no
O2 C9 . 1.255(4) no
O1 C9 . 1.256(4) no
N2 C3 . 1.322(4) no
N2 C2 . 1.347(4) no
N1 C1 . 1.312(4) no
N1 C2 . 1.349(4) no
N6 C3 . 1.320(4) no
N6 H6A . 0.8600 no
N6 H6B . 0.8600 no
N5 C2 . 1.325(4) no
N5 H5A . 0.8600 no
N5 H5B . 0.8600 no
C4 C8 . 1.389(5) no
C4 C5 . 1.393(5) no
C4 C9 . 1.502(5) no
N4 C1 . 1.326(4) no
N4 H4A . 0.8600 no
N4 H4B . 0.8600 no
C5 C8 3_676 1.374(5) no
C5 H5C . 0.9300 no
C8 C5 3_676 1.374(5) no
C8 H8A . 0.9300 no
OW HW1B . 0.87(5) no
OW HW1A . 0.84(6) no

loop_
_geom_hbond_atom_site_label_D
_geom_hbond_atom_site_label_H
_geom_hbond_atom_site_label_A
_geom_hbond_site_symmetry_A
_geom_hbond_distance_DH
_geom_hbond_distance_HA
_geom_hbond_distance_DA
_geom_hbond_angle_DHA
_geom_hbond_publ_flag
N3 H3A O2 . 0.86 1.86 2.717(4) 179 yes
N6 H6A OW 4_676 0.86 2.18 2.959(4) 151 yes
N6 H6B O1 . 0.86 1.95 2.811(4) 180 yes
N5 H5A N2 3_666 0.86 2.20 3.055(4) 175 yes
N4 H4A O1 4_475 0.86 2.07 2.889(4) 159 yes
N4 H4B OW . 0.86 2.22 3.056(5) 163 yes
OW HW1B O2 . 0.87(5) 1.88(5) 2.738(4) 168(4) yes
OW HW1A O1 1_455 0.84(6) 2.13(6) 2.889(5) 151(6) yes
